data_4084655
loop_
_publ_author_name
'Kameo, Hajime'
'Kawamoto, Tatsuya'
'Sakaki, Shigeyoshi'
'Bourissou, Didier'
'Nakazawa, Hiroshi'

_publ_section_title
;
 Synthesis, Geometry, and Bonding Nature of Heptacoordinate Compounds of
 Silicon and Germanium Featuring Three Phosphine Donors
;
_journal_issue 22
_journal_name_full Organometallics
_journal_page_first 6557
_journal_paper_doi 10.1021/om500906f
_journal_volume 33
_journal_year 2014
_chemical_formula_moiety 'C54 H42 F P3 Si, 0.5(C6 H14)'
_chemical_formula_sum 'C57 H49 F P3 Si'
_chemical_formula_weight 873.96
_space_group_IT_number 14
_symmetry_cell_setting monoclinic
_symmetry_Int_Tables_number 14
_symmetry_space_group_name_Hall '-P 2yn'
_symmetry_space_group_name_H-M 'P 1 21/n 1'
_cell_angle_alpha 90.00
_cell_angle_beta 92.601(3)
_cell_angle_gamma 90.00
_cell_formula_units_Z 4
_cell_length_a 15.9325(9)
_cell_length_b 9.3509(5)
_cell_length_c 31.6757(19)
_cell_measurement_reflns_used 9469
_cell_measurement_temperature 200(2)
_cell_measurement_theta_max 27.4835
_cell_measurement_theta_min 4.0112
_cell_volume 4714.3(5)
_computing_cell_refinement CrystalClear
_computing_data_collection 'CrystalClear (Rigaku, 2001)'
_computing_molecular_graphics 'Ortep-3 for Windows (Farrugia, 1997)'
_computing_publication_material SHELXL97
_computing_structure_refinement 'SHELXL-97 (Sheldrick, 1997)'
_computing_structure_solution 'SIR97 (Altomare <i>et al.</i>,  1999)'
_diffrn_ambient_temperature 200(2)
_diffrn_detector_area_resol_mean 7.32
_diffrn_measured_fraction_theta_full 0.982
_diffrn_measured_fraction_theta_max 0.982
_diffrn_measurement_details
;
scan:
    Number of images: 600
               Slice: -80.0000 - 100.0000
         Image width: 0.3000
            Exp time: 18.0000
       Rotation axis: Phi
               Omega: 0.0000
                 Chi: 0.0000
                 Phi: 0.0000
                 XTD: 55.2260
              2theta: 24.8001
scan:
    Number of images: 200
               Slice: -15.0000 - 45.0000
         Image width: 0.3000
            Exp time: 18.0000
       Rotation axis: Omega
               Omega: 0.0000
                 Chi: 90.0000
                 Phi: 0.0000
                 XTD: 55.2260
              2theta: 24.8001
scan:
    Number of images: 200
               Slice: -15.0000 - 45.0000
         Image width: 0.3000
            Exp time: 18.0000
       Rotation axis: Omega
               Omega: 0.0000
                 Chi: 90.0000
                 Phi: 90.0000
                 XTD: 55.2260
              2theta: 24.8001
scan:
    Number of images: 200
               Slice: -15.0000 - 45.0000
         Image width: 0.3000
            Exp time: 18.0000
       Rotation axis: Omega
               Omega: 0.0000
                 Chi: 90.0000
                 Phi: 180.0000
                 XTD: 55.2260
              2theta: 24.8001
scan:
    Number of images: 200
               Slice: -15.0000 - 45.0000
         Image width: 0.3000
            Exp time: 18.0000
       Rotation axis: Omega
               Omega: 0.0000
                 Chi: 90.0000
                 Phi: 270.0000
                 XTD: 55.2260
              2theta: 24.8001

;
_diffrn_measurement_device 'Mercury CCD (2x2 bin mode)'
_diffrn_measurement_device_details 'AFC7: Eulerian 3-circle'
_diffrn_measurement_device_type 'Rigaku/MSC Mercury CCD'
_diffrn_measurement_method '\w or \f'
_diffrn_radiation_detector CCD
_diffrn_radiation_monochromator 'Graphite Monochromator'
_diffrn_radiation_source 'Rotating Anode'
_diffrn_radiation_type MoK\a
_diffrn_radiation_wavelength 0.71070
_diffrn_reflns_av_R_equivalents 0.0481
_diffrn_reflns_av_sigmaI/netI 0.0440
_diffrn_reflns_limit_h_max 20
_diffrn_reflns_limit_h_min -20
_diffrn_reflns_limit_k_max 11
_diffrn_reflns_limit_k_min -12
_diffrn_reflns_limit_l_max 40
_diffrn_reflns_limit_l_min -19
_diffrn_reflns_number 35169
_diffrn_reflns_reduction_process 'Lp corrections applied'
_diffrn_reflns_theta_full 27.48
_diffrn_reflns_theta_max 27.48
_diffrn_reflns_theta_min 4.31
_diffrn_source_current 250.0000
_diffrn_source_power 12.5000
_diffrn_source_voltage 50.0000
_exptl_absorpt_coefficient_mu 0.193
_exptl_absorpt_correction_T_max 0.9866
_exptl_absorpt_correction_T_min 0.9533
_exptl_absorpt_correction_type multi-scan
_exptl_absorpt_process_details 'REQAB(Rigaku, 1998)'
_exptl_crystal_colour Colorless
_exptl_crystal_density_diffrn 1.231
_exptl_crystal_density_method 'not measured'
_exptl_crystal_description Prism
_exptl_crystal_F_000 1836
_exptl_crystal_preparation 'mounted on the CryoLoop with Palaton oil and placed in N2 stream at 200(2) K'
_exptl_crystal_size_max 0.25
_exptl_crystal_size_mid 0.20
_exptl_crystal_size_min 0.07
_refine_diff_density_max 1.617
_refine_diff_density_min -0.650
_refine_diff_density_rms 0.066
_refine_ls_extinction_method none
_refine_ls_goodness_of_fit_ref 1.230
_refine_ls_hydrogen_treatment constr
_refine_ls_matrix_type full
_refine_ls_number_parameters 545
_refine_ls_number_reflns 10601
_refine_ls_number_restraints 0
_refine_ls_restrained_S_all 1.230
_refine_ls_R_factor_all 0.0993
_refine_ls_R_factor_gt 0.0875
_refine_ls_shift/su_max 0.000
_refine_ls_shift/su_mean 0.000
_refine_ls_structure_factor_coef Fsqd
_refine_ls_weighting_details 'calc w=1/[\s^2^(Fo^2^)+(0.0551P)^2^+8.4864P] where P=(Fo^2^+2Fc^2^)/3'
_refine_ls_weighting_scheme calc
_refine_ls_wR_factor_gt 0.1832
_refine_ls_wR_factor_ref 0.1886
_reflns_number_gt 9591
_reflns_number_total 10601
_reflns_threshold_expression >2sigma(I)
_cod_data_source_file om500906f_si_003.cif
_cod_data_source_block 1a
_cod_depositor_comments
;
The following automatic conversions were performed:

'_exptl_absorpt_correction_type' value 'Multi-scan' changed to
'multi-scan' according to
/home/saulius/struct/COD-crude-data--automatic-downloads/rss-feeds/ACS/lib/dictionaries/cif_core.dic
dictionary named 'cif_core.dic' version 2.4.2 from 2011-04-26.

Automatic conversion script
Id: cif_fix_values 2827 2014-09-09 07:05:25Z andrius 

 Adding full bibliography for 4084655--4084660.cif.
;
_cod_original_sg_symbol_Hall ' -P 2yn '
_cod_original_sg_symbol_H-M P21/n
_cod_database_code 4084655

loop_
_symmetry_equiv_pos_as_xyz
'x, y, z'
'-x+1/2, y+1/2, -z+1/2'
'-x, -y, -z'
'x-1/2, -y-1/2, z-1/2'

loop_
_atom_site_label
_atom_site_type_symbol
_atom_site_fract_x
_atom_site_fract_y
_atom_site_fract_z
_atom_site_U_iso_or_equiv
_atom_site_adp_type
_atom_site_occupancy
_atom_site_symmetry_multiplicity
_atom_site_calc_flag
_atom_site_refinement_flags
Si1 Si 0.57768(5) 0.10410(9) 0.32785(3) 0.02013(18) Uani 1 1 d .
F1 F 0.63946(12) 0.19702(19) 0.35848(6) 0.0277(4) Uani 1 1 d .
P1 P 0.40734(6) 0.04021(9) 0.26312(3) 0.0297(2) Uani 1 1 d .
P2 P 0.74104(5) -0.09052(9) 0.36618(3) 0.02523(19) Uani 1 1 d .
P3 P 0.46746(6) 0.21568(9) 0.41078(3) 0.0282(2) Uani 1 1 d .
C1 C 0.51882(19) 0.2463(3) 0.29667(9) 0.0225(6) Uani 1 1 d .
C2 C 0.5503(2) 0.3854(4) 0.30055(10) 0.0302(7) Uani 1 1 d .
H2A H 0.5963 0.4038 0.3199 0.036 Uiso 1 1 calc R
C3 C 0.5161(3) 0.4970(4) 0.27680(12) 0.0369(8) Uani 1 1 d .
H3A H 0.5390 0.5905 0.2798 0.044 Uiso 1 1 calc R
C4 C 0.4492(2) 0.4731(4) 0.24894(13) 0.0389(9) Uani 1 1 d .
H4A H 0.4256 0.5498 0.2327 0.047 Uiso 1 1 calc R
C5 C 0.4158(2) 0.3363(4) 0.24451(12) 0.0360(8) Uani 1 1 d .
H5A H 0.3694 0.3201 0.2252 0.043 Uiso 1 1 calc R
C6 C 0.44959(19) 0.2232(3) 0.26797(10) 0.0252(6) Uani 1 1 d .
C7 C 0.3186(2) 0.0437(4) 0.29793(11) 0.0290(7) Uani 1 1 d .
C8 C 0.2659(2) 0.1599(4) 0.30215(12) 0.0381(8) Uani 1 1 d .
H8A H 0.2753 0.2447 0.2865 0.046 Uiso 1 1 calc R
C9 C 0.1993(3) 0.1542(4) 0.32896(13) 0.0411(9) Uani 1 1 d .
H9A H 0.1640 0.2351 0.3318 0.049 Uiso 1 1 calc R
C10 C 0.1846(2) 0.0315(4) 0.35142(13) 0.0417(9) Uani 1 1 d .
H10A H 0.1386 0.0270 0.3694 0.050 Uiso 1 1 calc R
C11 C 0.2371(2) -0.0853(4) 0.34764(13) 0.0421(9) Uani 1 1 d .
H11A H 0.2277 -0.1693 0.3636 0.051 Uiso 1 1 calc R
C12 C 0.3033(2) -0.0804(4) 0.32072(12) 0.0363(8) Uani 1 1 d .
H12A H 0.3383 -0.1617 0.3178 0.044 Uiso 1 1 calc R
C13 C 0.3555(2) 0.0433(4) 0.21002(11) 0.0319(7) Uani 1 1 d .
C14 C 0.2690(2) 0.0336(4) 0.20224(12) 0.0348(8) Uani 1 1 d .
H14A H 0.2328 0.0311 0.2253 0.042 Uiso 1 1 calc R
C15 C 0.2351(3) 0.0274(4) 0.16094(14) 0.0455(10) Uani 1 1 d .
H15A H 0.1761 0.0181 0.1560 0.055 Uiso 1 1 calc R
C16 C 0.2867(3) 0.0347(4) 0.12733(13) 0.0476(10) Uani 1 1 d .
H16A H 0.2633 0.0332 0.0992 0.057 Uiso 1 1 calc R
C17 C 0.3723(3) 0.0443(5) 0.13466(13) 0.0490(10) Uani 1 1 d .
H17A H 0.4080 0.0489 0.1115 0.059 Uiso 1 1 calc R
C18 C 0.4070(3) 0.0474(5) 0.17567(12) 0.0438(9) Uani 1 1 d .
H18A H 0.4662 0.0523 0.1803 0.053 Uiso 1 1 calc R
C19 C 0.64742(18) -0.0018(3) 0.29331(9) 0.0201(6) Uani 1 1 d .
C20 C 0.6328(2) 0.0047(3) 0.24949(10) 0.0260(6) Uani 1 1 d .
H20A H 0.5897 0.0656 0.2382 0.031 Uiso 1 1 calc R
C21 C 0.6796(2) -0.0757(4) 0.22200(11) 0.0339(8) Uani 1 1 d .
H21A H 0.6688 -0.0686 0.1923 0.041 Uiso 1 1 calc R
C22 C 0.7417(2) -0.1655(4) 0.23803(11) 0.0369(8) Uani 1 1 d .
H22A H 0.7727 -0.2228 0.2195 0.044 Uiso 1 1 calc R
C23 C 0.7589(2) -0.1724(4) 0.28111(11) 0.0334(8) Uani 1 1 d .
H23A H 0.8021 -0.2341 0.2919 0.040 Uiso 1 1 calc R
C24 C 0.7137(2) -0.0898(3) 0.30903(10) 0.0247(6) Uani 1 1 d .
C25 C 0.7782(2) -0.2749(3) 0.37529(9) 0.0255(6) Uani 1 1 d .
C26 C 0.7160(2) -0.3756(4) 0.38297(11) 0.0320(7) Uani 1 1 d .
H26A H 0.6587 -0.3473 0.3815 0.038 Uiso 1 1 calc R
C27 C 0.7363(2) -0.5159(4) 0.39266(11) 0.0354(8) Uani 1 1 d .
H27A H 0.6931 -0.5830 0.3977 0.043 Uiso 1 1 calc R
C28 C 0.8193(3) -0.5584(4) 0.39503(11) 0.0364(8) Uani 1 1 d .
H28A H 0.8336 -0.6545 0.4019 0.044 Uiso 1 1 calc R
C29 C 0.8813(2) -0.4601(4) 0.38733(12) 0.0376(8) Uani 1 1 d .
H29A H 0.9385 -0.4893 0.3889 0.045 Uiso 1 1 calc R
C30 C 0.8615(2) -0.3190(4) 0.37736(11) 0.0322(7) Uani 1 1 d .
H30A H 0.9049 -0.2528 0.3720 0.039 Uiso 1 1 calc R
C31 C 0.8392(2) 0.0124(3) 0.36891(11) 0.0299(7) Uani 1 1 d .
C32 C 0.8795(3) 0.0304(4) 0.40878(13) 0.0422(9) Uani 1 1 d .
H32A H 0.8567 -0.0140 0.4327 0.051 Uiso 1 1 calc R
C33 C 0.9516(3) 0.1114(5) 0.41405(16) 0.0526(11) Uani 1 1 d .
H33A H 0.9789 0.1203 0.4412 0.063 Uiso 1 1 calc R
C34 C 0.9840(3) 0.1792(4) 0.37989(16) 0.0490(11) Uani 1 1 d .
H34A H 1.0334 0.2357 0.3835 0.059 Uiso 1 1 calc R
C35 C 0.9453(3) 0.1656(5) 0.34059(15) 0.0484(10) Uani 1 1 d .
H35A H 0.9676 0.2135 0.3171 0.058 Uiso 1 1 calc R
C36 C 0.8737(2) 0.0819(4) 0.33491(13) 0.0388(8) Uani 1 1 d .
H36A H 0.8479 0.0721 0.3074 0.047 Uiso 1 1 calc R
C37 C 0.51706(18) -0.0188(3) 0.36199(9) 0.0216(6) Uani 1 1 d .
C38 C 0.5181(2) -0.1647(3) 0.35193(10) 0.0261(6) Uani 1 1 d .
H38A H 0.5463 -0.1951 0.3277 0.031 Uiso 1 1 calc R
C39 C 0.4790(2) -0.2666(3) 0.37639(11) 0.0305(7) Uani 1 1 d .
H39A H 0.4807 -0.3649 0.3689 0.037 Uiso 1 1 calc R
C40 C 0.4379(2) -0.2235(4) 0.41137(11) 0.0337(8) Uani 1 1 d .
H40A H 0.4113 -0.2924 0.4283 0.040 Uiso 1 1 calc R
C41 C 0.4352(2) -0.0803(4) 0.42217(11) 0.0324(7) Uani 1 1 d .
H41A H 0.4061 -0.0520 0.4463 0.039 Uiso 1 1 calc R
C42 C 0.4745(2) 0.0237(3) 0.39811(10) 0.0242(6) Uani 1 1 d .
C43 C 0.3828(2) 0.2191(3) 0.44829(10) 0.0286(7) Uani 1 1 d .
C44 C 0.3946(2) 0.2002(4) 0.49158(11) 0.0341(8) Uani 1 1 d .
H44A H 0.4494 0.1813 0.5034 0.041 Uiso 1 1 calc R
C45 C 0.3272(3) 0.2085(4) 0.51779(12) 0.0403(9) Uani 1 1 d .
H45A H 0.3362 0.1959 0.5474 0.048 Uiso 1 1 calc R
C46 C 0.2477(3) 0.2349(5) 0.50104(14) 0.0495(11) Uani 1 1 d .
H46A H 0.2018 0.2414 0.5190 0.059 Uiso 1 1 calc R
C47 C 0.2349(3) 0.2519(5) 0.45810(15) 0.0554(11) Uani 1 1 d .
H47A H 0.1798 0.2688 0.4464 0.067 Uiso 1 1 calc R
C48 C 0.3023(3) 0.2442(5) 0.43177(12) 0.0435(9) Uani 1 1 d .
H48A H 0.2930 0.2564 0.4022 0.052 Uiso 1 1 calc R
C49 C 0.5595(2) 0.2466(3) 0.44647(10) 0.0275(7) Uani 1 1 d .
C50 C 0.6217(2) 0.1473(4) 0.45505(11) 0.0349(8) Uani 1 1 d .
H50A H 0.6174 0.0550 0.4426 0.042 Uiso 1 1 calc R
C51 C 0.6909(3) 0.1799(4) 0.48163(13) 0.0434(9) Uani 1 1 d .
H51A H 0.7333 0.1103 0.4873 0.052 Uiso 1 1 calc R
C52 C 0.6977(3) 0.3141(5) 0.49978(12) 0.0433(9) Uani 1 1 d .
H52A H 0.7450 0.3370 0.5178 0.052 Uiso 1 1 calc R
C53 C 0.6360(3) 0.4142(4) 0.49168(13) 0.0443(10) Uani 1 1 d .
H53A H 0.6403 0.5058 0.5046 0.053 Uiso 1 1 calc R
C54 C 0.5680(3) 0.3825(4) 0.46503(12) 0.0375(8) Uani 1 1 d .
H54A H 0.5263 0.4532 0.4591 0.045 Uiso 1 1 calc R
C55 C 0.4275(8) 0.3045(14) 0.0350(4) 0.168(4) Uiso 1 1 d .
H55A H 0.4766 0.3482 0.0495 0.253 Uiso 1 1 calc R
H55B H 0.3830 0.2912 0.0550 0.253 Uiso 1 1 calc R
H55C H 0.4071 0.3671 0.0119 0.253 Uiso 1 1 calc R
C56 C 0.4491(10) 0.1763(19) 0.0190(5) 0.209(6) Uiso 1 1 d .
H56A H 0.4261 0.1149 0.0412 0.251 Uiso 1 1 calc R
H56B H 0.4060 0.1715 -0.0044 0.251 Uiso 1 1 calc R
C57 C 0.5039(9) 0.0818(12) 0.0038(4) 0.174(5) Uiso 1 1 d .
H57A H 0.5552 0.0926 0.0224 0.209 Uiso 1 1 calc R
H57B H 0.5183 0.1214 -0.0239 0.209 Uiso 1 1 calc R

loop_
_atom_site_aniso_label
_atom_site_aniso_U_11
_atom_site_aniso_U_22
_atom_site_aniso_U_33
_atom_site_aniso_U_23
_atom_site_aniso_U_13
_atom_site_aniso_U_12
Si1 0.0204(4) 0.0204(4) 0.0198(4) -0.0005(3) 0.0036(3) 0.0016(3)
F1 0.0304(10) 0.0272(9) 0.0253(9) -0.0025(7) -0.0003(7) -0.0021(8)
P1 0.0274(4) 0.0295(4) 0.0320(5) -0.0006(3) 0.0013(3) -0.0049(3)
P2 0.0270(4) 0.0260(4) 0.0227(4) 0.0004(3) 0.0014(3) 0.0053(3)
P3 0.0381(5) 0.0247(4) 0.0226(4) 0.0005(3) 0.0091(3) 0.0071(3)
C1 0.0230(15) 0.0214(14) 0.0236(15) -0.0004(11) 0.0059(12) 0.0027(12)
C2 0.0351(18) 0.0277(16) 0.0276(16) -0.0011(13) 0.0005(14) -0.0015(14)
C3 0.048(2) 0.0207(15) 0.042(2) 0.0031(14) 0.0046(17) -0.0011(15)
C4 0.039(2) 0.0276(17) 0.050(2) 0.0123(16) 0.0034(17) 0.0062(15)
C5 0.0273(17) 0.0395(19) 0.040(2) 0.0105(16) -0.0063(15) 0.0021(15)
C6 0.0210(15) 0.0262(15) 0.0288(16) 0.0016(12) 0.0047(12) 0.0017(12)
C7 0.0243(16) 0.0295(16) 0.0330(17) -0.0038(13) -0.0002(13) -0.0063(13)
C8 0.046(2) 0.0257(17) 0.044(2) -0.0001(15) 0.0121(17) -0.0014(15)
C9 0.041(2) 0.0318(18) 0.052(2) -0.0047(16) 0.0127(18) 0.0010(16)
C10 0.0327(19) 0.047(2) 0.046(2) -0.0036(18) 0.0095(16) -0.0071(17)
C11 0.035(2) 0.040(2) 0.051(2) 0.0152(17) 0.0049(17) -0.0050(16)
C12 0.0303(18) 0.0307(18) 0.048(2) 0.0081(15) -0.0012(16) -0.0004(14)
C13 0.0321(18) 0.0294(17) 0.0341(18) -0.0043(14) -0.0012(14) 0.0002(14)
C14 0.0347(19) 0.0281(17) 0.041(2) -0.0032(15) -0.0026(15) -0.0020(14)
C15 0.041(2) 0.038(2) 0.056(3) -0.0048(18) -0.0159(19) -0.0005(17)
C16 0.066(3) 0.039(2) 0.037(2) -0.0023(17) -0.014(2) 0.004(2)
C17 0.057(3) 0.057(3) 0.033(2) -0.0001(18) 0.0042(18) 0.004(2)
C18 0.037(2) 0.056(2) 0.038(2) -0.0042(18) 0.0016(16) 0.0022(18)
C19 0.0193(14) 0.0207(13) 0.0204(14) -0.0007(11) 0.0034(11) 0.0000(11)
C20 0.0238(16) 0.0305(16) 0.0236(15) 0.0002(12) 0.0014(12) 0.0001(13)
C21 0.0375(19) 0.044(2) 0.0210(15) -0.0045(14) 0.0052(14) 0.0027(16)
C22 0.041(2) 0.041(2) 0.0295(17) -0.0099(15) 0.0103(15) 0.0124(16)
C23 0.0331(18) 0.0351(18) 0.0324(17) -0.0018(14) 0.0042(14) 0.0157(15)
C24 0.0255(16) 0.0251(15) 0.0237(15) -0.0024(12) 0.0030(12) 0.0013(12)
C25 0.0286(16) 0.0279(15) 0.0196(14) 0.0009(12) -0.0010(12) 0.0041(13)
C26 0.0300(18) 0.0343(18) 0.0319(17) -0.0022(14) 0.0044(14) 0.0037(14)
C27 0.048(2) 0.0284(17) 0.0308(18) -0.0018(14) 0.0095(16) -0.0071(15)
C28 0.053(2) 0.0265(17) 0.0293(17) 0.0036(13) 0.0024(16) 0.0070(16)
C29 0.036(2) 0.0353(19) 0.040(2) 0.0023(15) -0.0053(16) 0.0115(16)
C30 0.0287(17) 0.0305(17) 0.0373(19) 0.0022(14) 0.0011(14) 0.0022(14)
C31 0.0299(17) 0.0259(16) 0.0336(17) -0.0035(13) -0.0005(14) 0.0066(13)
C32 0.047(2) 0.037(2) 0.041(2) -0.0017(16) -0.0080(17) -0.0020(17)
C33 0.051(3) 0.044(2) 0.061(3) -0.011(2) -0.019(2) 0.001(2)
C34 0.031(2) 0.038(2) 0.078(3) -0.016(2) -0.002(2) 0.0015(16)
C35 0.040(2) 0.042(2) 0.064(3) -0.006(2) 0.015(2) -0.0035(18)
C36 0.036(2) 0.040(2) 0.041(2) -0.0028(16) 0.0030(16) -0.0019(16)
C37 0.0194(14) 0.0230(14) 0.0224(14) 0.0017(11) 0.0022(11) 0.0006(11)
C38 0.0248(16) 0.0249(15) 0.0287(16) -0.0038(12) 0.0034(13) 0.0003(12)
C39 0.0284(17) 0.0221(15) 0.0412(19) -0.0021(13) 0.0029(14) -0.0019(13)
C40 0.0340(19) 0.0293(17) 0.0386(19) 0.0074(14) 0.0103(15) -0.0046(14)
C41 0.0381(19) 0.0339(18) 0.0261(16) 0.0015(13) 0.0113(14) 0.0030(15)
C42 0.0263(16) 0.0239(14) 0.0226(15) 0.0010(12) 0.0044(12) 0.0032(12)
C43 0.0357(18) 0.0249(15) 0.0256(16) -0.0016(12) 0.0072(13) 0.0069(13)
C44 0.040(2) 0.0323(17) 0.0303(17) 0.0017(14) 0.0086(15) 0.0091(15)
C45 0.058(3) 0.0308(18) 0.0337(19) 0.0028(15) 0.0203(18) 0.0087(17)
C46 0.050(3) 0.044(2) 0.057(3) 0.0040(19) 0.026(2) 0.0088(19)
C47 0.034(2) 0.071(3) 0.062(3) 0.005(2) 0.006(2) 0.007(2)
C48 0.043(2) 0.054(2) 0.034(2) -0.0013(17) 0.0001(16) 0.0075(18)
C49 0.0373(18) 0.0230(15) 0.0231(15) -0.0013(12) 0.0121(13) -0.0005(13)
C50 0.045(2) 0.0270(16) 0.0321(18) -0.0053(14) 0.0014(15) 0.0028(15)
C51 0.047(2) 0.041(2) 0.042(2) -0.0042(17) -0.0009(18) 0.0055(18)
C52 0.044(2) 0.051(2) 0.036(2) -0.0114(17) 0.0060(17) -0.0154(19)
C53 0.059(3) 0.0299(18) 0.045(2) -0.0105(16) 0.0174(19) -0.0119(18)
C54 0.047(2) 0.0244(16) 0.042(2) -0.0042(15) 0.0111(17) 0.0003(15)

loop_
_atom_type_symbol
_atom_type_description
_atom_type_scat_dispersion_real
_atom_type_scat_dispersion_imag
_atom_type_scat_source
C C 0.0033 0.0016 'International Tables Vol C Tables 4.2.6.8 and 6.1.1.4'
H H 0.0000 0.0000 'International Tables Vol C Tables 4.2.6.8 and 6.1.1.4'
F F 0.0171 0.0103 'International Tables Vol C Tables 4.2.6.8 and 6.1.1.4'
Si Si 0.0817 0.0704 'International Tables Vol C Tables 4.2.6.8 and 6.1.1.4'
P P 0.1023 0.0942 'International Tables Vol C Tables 4.2.6.8 and 6.1.1.4'

loop_
_geom_angle_atom_site_label_1
_geom_angle_atom_site_label_2
_geom_angle_atom_site_label_3
_geom_angle
_geom_angle_site_symmetry_1
_geom_angle_site_symmetry_3
F1 Si1 C37 107.51(12) . .
F1 Si1 C19 105.95(12) . .
C37 Si1 C19 110.28(13) . .
F1 Si1 C1 102.25(12) . .
C37 Si1 C1 118.58(13) . .
C19 Si1 C1 111.16(13) . .
F1 Si1 P1 156.29(8) . .
C7 P1 C13 102.88(16) . .
C7 P1 C6 102.84(14) . .
C13 P1 C6 102.07(15) . .
C31 P2 C25 102.49(15) . .
C31 P2 C24 101.96(15) . .
C25 P2 C24 102.56(14) . .
C49 P3 C43 100.88(15) . .
C49 P3 C42 103.45(15) . .
C43 P3 C42 102.20(14) . .
C2 C1 C6 117.7(3) . .
C2 C1 Si1 116.3(2) . .
C6 C1 Si1 125.8(2) . .
C3 C2 C1 121.5(3) . .
C3 C2 H2A 119.2 . .
C1 C2 H2A 119.2 . .
C4 C3 C2 120.2(3) . .
C4 C3 H3A 119.9 . .
C2 C3 H3A 119.9 . .
C3 C4 C5 119.8(3) . .
C3 C4 H4A 120.1 . .
C5 C4 H4A 120.1 . .
C6 C5 C4 120.7(3) . .
C6 C5 H5A 119.6 . .
C4 C5 H5A 119.6 . .
C5 C6 C1 120.0(3) . .
C5 C6 P1 122.2(3) . .
C1 C6 P1 117.8(2) . .
C8 C7 C12 118.9(3) . .
C8 C7 P1 124.1(3) . .
C12 C7 P1 117.1(3) . .
C7 C8 C9 120.8(3) . .
C7 C8 H8A 119.6 . .
C9 C8 H8A 119.6 . .
C10 C9 C8 120.1(4) . .
C10 C9 H9A 120.0 . .
C8 C9 H9A 120.0 . .
C9 C10 C11 119.7(3) . .
C9 C10 H10A 120.2 . .
C11 C10 H10A 120.2 . .
C10 C11 C12 120.5(3) . .
C10 C11 H11A 119.8 . .
C12 C11 H11A 119.8 . .
C11 C12 C7 120.1(3) . .
C11 C12 H12A 120.0 . .
C7 C12 H12A 120.0 . .
C14 C13 C18 118.5(3) . .
C14 C13 P1 124.1(3) . .
C18 C13 P1 117.3(3) . .
C13 C14 C15 120.5(4) . .
C13 C14 H14A 119.8 . .
C15 C14 H14A 119.8 . .
C16 C15 C14 120.3(4) . .
C16 C15 H15A 119.9 . .
C14 C15 H15A 119.9 . .
C17 C16 C15 119.7(4) . .
C17 C16 H16A 120.2 . .
C15 C16 H16A 120.2 . .
C16 C17 C18 120.6(4) . .
C16 C17 H17A 119.7 . .
C18 C17 H17A 119.7 . .
C17 C18 C13 120.4(4) . .
C17 C18 H18A 119.8 . .
C13 C18 H18A 119.8 . .
C20 C19 C24 117.6(3) . .
C20 C19 Si1 118.7(2) . .
C24 C19 Si1 123.7(2) . .
C21 C20 C19 121.9(3) . .
C21 C20 H20A 119.1 . .
C19 C20 H20A 119.1 . .
C22 C21 C20 119.6(3) . .
C22 C21 H21A 120.2 . .
C20 C21 H21A 120.2 . .
C21 C22 C23 120.0(3) . .
C21 C22 H22A 120.0 . .
C23 C22 H22A 120.0 . .
C22 C23 C24 121.0(3) . .
C22 C23 H23A 119.5 . .
C24 C23 H23A 119.5 . .
C23 C24 C19 119.8(3) . .
C23 C24 P2 120.9(3) . .
C19 C24 P2 119.2(2) . .
C30 C25 C26 118.4(3) . .
C30 C25 P2 125.8(3) . .
C26 C25 P2 115.7(2) . .
C27 C26 C25 121.2(3) . .
C27 C26 H26A 119.4 . .
C25 C26 H26A 119.4 . .
C28 C27 C26 120.0(3) . .
C28 C27 H27A 120.0 . .
C26 C27 H27A 120.0 . .
C27 C28 C29 119.4(3) . .
C27 C28 H28A 120.3 . .
C29 C28 H28A 120.3 . .
C28 C29 C30 121.0(3) . .
C28 C29 H29A 119.5 . .
C30 C29 H29A 119.5 . .
C25 C30 C29 120.0(3) . .
C25 C30 H30A 120.0 . .
C29 C30 H30A 120.0 . .
C36 C31 C32 117.4(3) . .
C36 C31 P2 125.0(3) . .
C32 C31 P2 117.4(3) . .
C33 C32 C31 121.3(4) . .
C33 C32 H32A 119.3 . .
C31 C32 H32A 119.3 . .
C34 C33 C32 119.9(4) . .
C34 C33 H33A 120.1 . .
C32 C33 H33A 120.1 . .
C35 C34 C33 120.2(4) . .
C35 C34 H34A 119.9 . .
C33 C34 H34A 119.9 . .
C34 C35 C36 120.3(4) . .
C34 C35 H35A 119.9 . .
C36 C35 H35A 119.9 . .
C35 C36 C31 120.9(4) . .
C35 C36 H36A 119.5 . .
C31 C36 H36A 119.5 . .
C38 C37 C42 118.0(3) . .
C38 C37 Si1 117.0(2) . .
C42 C37 Si1 124.9(2) . .
C39 C38 C37 122.0(3) . .
C39 C38 H38A 119.0 . .
C37 C38 H38A 119.0 . .
C40 C39 C38 119.3(3) . .
C40 C39 H39A 120.3 . .
C38 C39 H39A 120.3 . .
C39 C40 C41 120.4(3) . .
C39 C40 H40A 119.8 . .
C41 C40 H40A 119.8 . .
C40 C41 C42 121.1(3) . .
C40 C41 H41A 119.4 . .
C42 C41 H41A 119.4 . .
C41 C42 C37 119.2(3) . .
C41 C42 P3 121.6(2) . .
C37 C42 P3 119.1(2) . .
C48 C43 C44 118.6(3) . .
C48 C43 P3 117.0(3) . .
C44 C43 P3 124.5(3) . .
C43 C44 C45 120.6(4) . .
C43 C44 H44A 119.7 . .
C45 C44 H44A 119.7 . .
C46 C45 C44 120.2(4) . .
C46 C45 H45A 119.9 . .
C44 C45 H45A 119.9 . .
C45 C46 C47 119.8(4) . .
C45 C46 H46A 120.1 . .
C47 C46 H46A 120.1 . .
C46 C47 C48 120.1(4) . .
C46 C47 H47A 119.9 . .
C48 C47 H47A 119.9 . .
C43 C48 C47 120.6(4) . .
C43 C48 H48A 119.7 . .
C47 C48 H48A 119.7 . .
C50 C49 C54 118.2(3) . .
C50 C49 P3 124.4(3) . .
C54 C49 P3 117.4(3) . .
C49 C50 C51 121.0(3) . .
C49 C50 H50A 119.5 . .
C51 C50 H50A 119.5 . .
C52 C51 C50 119.8(4) . .
C52 C51 H51A 120.1 . .
C50 C51 H51A 120.1 . .
C53 C52 C51 120.0(4) . .
C53 C52 H52A 120.0 . .
C51 C52 H52A 120.0 . .
C52 C53 C54 120.3(3) . .
C52 C53 H53A 119.8 . .
C54 C53 H53A 119.8 . .
C53 C54 C49 120.7(4) . .
C53 C54 H54A 119.7 . .
C49 C54 H54A 119.7 . .
C56 C55 H55A 109.5 . .
C56 C55 H55B 109.5 . .
H55A C55 H55B 109.5 . .
C56 C55 H55C 109.5 . .
H55A C55 H55C 109.5 . .
H55B C55 H55C 109.5 . .
C57 C56 C55 153.7(15) . .
C57 C56 H56A 98.1 . .
C55 C56 H56A 98.1 . .
C57 C56 H56B 98.1 . .
C55 C56 H56B 98.1 . .
H56A C56 H56B 103.7 . .
C56 C57 C57 130.8(17) . 3_655
C56 C57 H57A 104.6 . .
C57 C57 H57A 104.6 3_655 .
C56 C57 H57B 104.6 . .
C57 C57 H57B 104.6 3_655 .
H57A C57 H57B 105.7 . .

loop_
_geom_bond_atom_site_label_1
_geom_bond_atom_site_label_2
_geom_bond_distance
_geom_bond_site_symmetry_2
Si1 F1 1.606(2) .
Si1 C37 1.876(3) .
Si1 C19 1.877(3) .
Si1 C1 1.881(3) .
Si1 P3 3.3899(11) .
Si1 P2 3.3575(12) .
Si1 P1 3.3797(13) .
P1 C7 1.832(3) .
P1 C13 1.840(4) .
P1 C6 1.843(3) .
P2 C31 1.835(4) .
P2 C25 1.842(3) .
P2 C24 1.843(3) .
P3 C49 1.833(4) .
P3 C43 1.838(3) .
P3 C42 1.844(3) .
C1 C2 1.398(4) .
C1 C6 1.414(4) .
C2 C3 1.384(5) .
C2 H2A 0.9500 .
C3 C4 1.372(6) .
C3 H3A 0.9500 .
C4 C5 1.389(5) .
C4 H4A 0.9500 .
C5 C6 1.387(5) .
C5 H5A 0.9500 .
C7 C8 1.384(5) .
C7 C12 1.393(5) .
C8 C9 1.390(5) .
C8 H8A 0.9500 .
C9 C10 1.375(6) .
C9 H9A 0.9500 .
C10 C11 1.384(6) .
C10 H10A 0.9500 .
C11 C12 1.387(5) .
C11 H11A 0.9500 .
C12 H12A 0.9500 .
C13 C14 1.391(5) .
C13 C18 1.393(5) .
C14 C15 1.394(5) .
C14 H14A 0.9500 .
C15 C16 1.376(6) .
C15 H15A 0.9500 .
C16 C17 1.376(6) .
C16 H16A 0.9500 .
C17 C18 1.389(6) .
C17 H17A 0.9500 .
C18 H18A 0.9500 .
C19 C20 1.398(4) .
C19 C24 1.412(4) .
C20 C21 1.392(4) .
C20 H20A 0.9500 .
C21 C22 1.377(5) .
C21 H21A 0.9500 .
C22 C23 1.381(5) .
C22 H22A 0.9500 .
C23 C24 1.398(4) .
C23 H23A 0.9500 .
C25 C30 1.388(5) .
C25 C26 1.396(5) .
C26 C27 1.382(5) .
C26 H26A 0.9500 .
C27 C28 1.379(5) .
C27 H27A 0.9500 .
C28 C29 1.379(5) .
C28 H28A 0.9500 .
C29 C30 1.390(5) .
C29 H29A 0.9500 .
C30 H30A 0.9500 .
C31 C36 1.392(5) .
C31 C32 1.401(5) .
C32 C33 1.380(6) .
C32 H32A 0.9500 .
C33 C34 1.375(7) .
C33 H33A 0.9500 .
C34 C35 1.370(6) .
C34 H34A 0.9500 .
C35 C36 1.388(6) .
C35 H35A 0.9500 .
C36 H36A 0.9500 .
C37 C38 1.401(4) .
C37 C42 1.413(4) .
C38 C39 1.392(4) .
C38 H38A 0.9500 .
C39 C40 1.372(5) .
C39 H39A 0.9500 .
C40 C41 1.383(5) .
C40 H40A 0.9500 .
C41 C42 1.401(4) .
C41 H41A 0.9500 .
C43 C48 1.383(5) .
C43 C44 1.387(5) .
C44 C45 1.389(5) .
C44 H44A 0.9500 .
C45 C46 1.373(6) .
C45 H45A 0.9500 .
C46 C47 1.375(6) .
C46 H46A 0.9500 .
C47 C48 1.391(6) .
C47 H47A 0.9500 .
C48 H48A 0.9500 .
C49 C50 1.377(5) .
C49 C54 1.404(5) .
C50 C51 1.390(5) .
C50 H50A 0.9500 .
C51 C52 1.382(5) .
C51 H51A 0.9500 .
C52 C53 1.373(6) .
C52 H52A 0.9500 .
C53 C54 1.375(6) .
C53 H53A 0.9500 .
C54 H54A 0.9500 .
C55 C56 1.351(17) .
C55 H55A 0.9800 .
C55 H55B 0.9800 .
C55 H55C 0.9800 .
C56 C57 1.347(16) .
C56 H56A 0.9900 .
C56 H56B 0.9900 .
C57 C57 1.55(2) 3_655
C57 H57A 0.9900 .
C57 H57B 0.9900 .

loop_
_geom_torsion_atom_site_label_1
_geom_torsion_atom_site_label_2
_geom_torsion_atom_site_label_3
_geom_torsion_atom_site_label_4
_geom_torsion
_geom_torsion_site_symmetry_4
F1 Si1 C1 C2 11.5(3) .
C37 Si1 C1 C2 129.4(2) .
C19 Si1 C1 C2 -101.2(3) .
F1 Si1 C1 C6 -172.8(2) .
C37 Si1 C1 C6 -54.8(3) .
C19 Si1 C1 C6 74.5(3) .
C6 C1 C2 C3 -0.9(5) .
Si1 C1 C2 C3 175.2(3) .
C1 C2 C3 C4 0.6(5) .
C2 C3 C4 C5 -0.2(6) .
C3 C4 C5 C6 -0.1(6) .
C4 C5 C6 C1 -0.2(5) .
C4 C5 C6 P1 180.0(3) .
C2 C1 C6 C5 0.7(4) .
Si1 C1 C6 C5 -175.0(3) .
C2 C1 C6 P1 -179.5(2) .
Si1 C1 C6 P1 4.8(4) .
C7 P1 C6 C5 -83.0(3) .
C13 P1 C6 C5 23.4(3) .
C7 P1 C6 C1 97.1(3) .
C13 P1 C6 C1 -156.4(2) .
C13 P1 C7 C8 -68.3(3) .
C6 P1 C7 C8 37.5(3) .
C13 P1 C7 C12 110.4(3) .
C6 P1 C7 C12 -143.8(3) .
C12 C7 C8 C9 0.7(6) .
P1 C7 C8 C9 179.4(3) .
C7 C8 C9 C10 -0.6(6) .
C8 C9 C10 C11 0.9(6) .
C9 C10 C11 C12 -1.3(6) .
C10 C11 C12 C7 1.4(6) .
C8 C7 C12 C11 -1.1(5) .
P1 C7 C12 C11 -179.9(3) .
C7 P1 C13 C14 -6.4(3) .
C6 P1 C13 C14 -112.8(3) .
C7 P1 C13 C18 177.4(3) .
C6 P1 C13 C18 71.1(3) .
C18 C13 C14 C15 0.3(5) .
P1 C13 C14 C15 -175.8(3) .
C13 C14 C15 C16 -1.8(6) .
C14 C15 C16 C17 1.8(6) .
C15 C16 C17 C18 -0.3(7) .
C16 C17 C18 C13 -1.1(7) .
C14 C13 C18 C17 1.1(6) .
P1 C13 C18 C17 177.5(3) .
F1 Si1 C19 C20 -127.6(2) .
C37 Si1 C19 C20 116.4(2) .
C1 Si1 C19 C20 -17.2(3) .
F1 Si1 C19 C24 53.2(3) .
C37 Si1 C19 C24 -62.8(3) .
C1 Si1 C19 C24 163.5(2) .
C24 C19 C20 C21 2.1(5) .
Si1 C19 C20 C21 -177.2(3) .
C19 C20 C21 C22 0.6(5) .
C20 C21 C22 C23 -1.9(6) .
C21 C22 C23 C24 0.4(6) .
C22 C23 C24 C19 2.3(5) .
C22 C23 C24 P2 -176.2(3) .
C20 C19 C24 C23 -3.5(5) .
Si1 C19 C24 C23 175.7(3) .
C20 C19 C24 P2 175.0(2) .
Si1 C19 C24 P2 -5.7(4) .
C31 P2 C24 C23 72.7(3) .
C25 P2 C24 C23 -33.2(3) .
C31 P2 C24 C19 -105.8(3) .
C25 P2 C24 C19 148.3(2) .
C31 P2 C25 C30 -8.0(3) .
C24 P2 C25 C30 97.5(3) .
C31 P2 C25 C26 168.3(3) .
C24 P2 C25 C26 -86.2(3) .
C30 C25 C26 C27 0.4(5) .
P2 C25 C26 C27 -176.2(3) .
C25 C26 C27 C28 0.2(5) .
C26 C27 C28 C29 -0.5(5) .
C27 C28 C29 C30 0.2(6) .
C26 C25 C30 C29 -0.7(5) .
P2 C25 C30 C29 175.5(3) .
C28 C29 C30 C25 0.4(6) .
C25 P2 C31 C36 112.0(3) .
C24 P2 C31 C36 6.1(3) .
C25 P2 C31 C32 -72.6(3) .
C24 P2 C31 C32 -178.5(3) .
C36 C31 C32 C33 -1.4(6) .
P2 C31 C32 C33 -177.2(3) .
C31 C32 C33 C34 1.7(6) .
C32 C33 C34 C35 -0.6(6) .
C33 C34 C35 C36 -0.7(6) .
C34 C35 C36 C31 1.0(6) .
C32 C31 C36 C35 0.1(5) .
P2 C31 C36 C35 175.5(3) .
F1 Si1 C37 C38 -127.3(2) .
C19 Si1 C37 C38 -12.2(3) .
C1 Si1 C37 C38 117.6(3) .
F1 Si1 C37 C42 49.2(3) .
C19 Si1 C37 C42 164.3(3) .
C1 Si1 C37 C42 -65.9(3) .
C42 C37 C38 C39 -0.1(5) .
Si1 C37 C38 C39 176.6(3) .
C37 C38 C39 C40 0.2(5) .
C38 C39 C40 C41 0.2(6) .
C39 C40 C41 C42 -0.6(6) .
C40 C41 C42 C37 0.6(5) .
C40 C41 C42 P3 177.3(3) .
C38 C37 C42 C41 -0.2(5) .
Si1 C37 C42 C41 -176.7(3) .
C38 C37 C42 P3 -177.0(2) .
Si1 C37 C42 P3 6.5(4) .
C49 P3 C42 C41 91.2(3) .
C43 P3 C42 C41 -13.3(3) .
C49 P3 C42 C37 -92.1(3) .
C43 P3 C42 C37 163.4(3) .
C49 P3 C43 C48 160.1(3) .
C42 P3 C43 C48 -93.4(3) .
C49 P3 C43 C44 -19.0(3) .
C42 P3 C43 C44 87.5(3) .
C48 C43 C44 C45 -1.0(5) .
P3 C43 C44 C45 178.1(3) .
C43 C44 C45 C46 0.4(6) .
C44 C45 C46 C47 0.6(6) .
C45 C46 C47 C48 -0.9(7) .
C44 C43 C48 C47 0.7(6) .
P3 C43 C48 C47 -178.5(3) .
C46 C47 C48 C43 0.2(7) .
C43 P3 C49 C50 113.3(3) .
C42 P3 C49 C50 7.8(3) .
C43 P3 C49 C54 -68.9(3) .
C42 P3 C49 C54 -174.4(3) .
C54 C49 C50 C51 0.5(5) .
P3 C49 C50 C51 178.3(3) .
C49 C50 C51 C52 -0.1(6) .
C50 C51 C52 C53 0.3(6) .
C51 C52 C53 C54 -1.0(6) .
C52 C53 C54 C49 1.5(6) .
C50 C49 C54 C53 -1.2(5) .
P3 C49 C54 C53 -179.1(3) .
C55 C56 C57 C57 166(3) 3_655
